data_2003190
loop_
_publ_author_name
'Wharf, I.'
'Simard, M. G.'
'McGinn, K.'

_publ_section_title
;
 Tris(4-tert-butylphenyl)chlorotin(IV)
;
_journal_coden_ASTM ACSCEE
_journal_coeditor_code BK1044
_journal_issue 2
_journal_name_full
;
 Acta Crystallographica, Section C: Crystal Structure Communications
;
_journal_page_first 236
_journal_page_last 238
_journal_paper_doi 10.1107/S010827019400987X
_journal_volume 51
_journal_year 1995
_chemical_formula_moiety 'C30 H39 Cl1 Sn1'
_chemical_formula_sum 'C30 H39 Cl Sn'
_chemical_formula_weight 553.77
_space_group_crystal_system monoclinic
_space_group_IT_number 15
_space_group_name_Hall '-C 2yc'
_space_group_name_H-M_alt 'C 1 2/c 1'
_atom_type_scat_source
; Cromer & Mann (1968) for non-H atoms and Stewart, Davidson
 & Simpson (1965) for H atoms.
;
_cell_angle_alpha 90.
_cell_angle_beta 112.357(14)
_cell_angle_gamma 90.
_cell_formula_units_Z 8
_cell_length_a 20.503(3)
_cell_length_b 13.436(2)
_cell_length_c 22.916(4)
_cell_measurement_reflns_used 25
_cell_measurement_temperature 295
_cell_measurement_theta_max 50.0
_cell_measurement_theta_min 40.0
_cell_volume 5838.3(16)
_diffrn_measurement_device 'Enraf-Nonius CAD-4'
_diffrn_measurement_method '\w/2\q [\D\w = (1.00 + 0.14tan\q)\%]'
_diffrn_radiation_type CuK\a
_diffrn_radiation_wavelength 1.5418
_diffrn_reflns_av_R_equivalents 0.037
_diffrn_reflns_limit_h_max 23
_diffrn_reflns_limit_h_min -24
_diffrn_reflns_limit_k_max 16
_diffrn_reflns_limit_k_min 0
_diffrn_reflns_limit_l_max 27
_diffrn_reflns_limit_l_min 0
_diffrn_reflns_number 21189
_diffrn_reflns_theta_max 70.0
_diffrn_standards_decay_% '6.5 to --9.5'
_diffrn_standards_interval_time 60
_diffrn_standards_number 5
_exptl_absorpt_coefficient_mu 8.07
_exptl_absorpt_correction_T_max 0.43
_exptl_absorpt_correction_T_min 0.16
_exptl_absorpt_correction_type 'Gaussian integration (20 x 20 x 20)'
_exptl_crystal_colour colorless
_exptl_crystal_density_diffrn 1.260
_exptl_crystal_description parallepiped
_exptl_crystal_size_max '0.30 (11\=1,\=1\=11)'
_exptl_crystal_size_mid '0.28 (\=111,1\=1\=1)'
_exptl_crystal_size_min '0.13 (011,00\=1)'
_refine_diff_density_max 0.56
_refine_diff_density_min -0.88
_refine_ls_extinction_coef 0.25(3)
_refine_ls_goodness_of_fit_obs 2.94
_refine_ls_number_parameters 290
_refine_ls_number_reflns 3647
_refine_ls_R_factor_obs 0.051
_refine_ls_shift/esd_max 0.13
_refine_ls_structure_factor_coef F
_refine_ls_weighting_scheme 'w = 1/[\s^2^(F) + 0.0001F^2^]'
_refine_ls_wR_factor_obs 0.054
_reflns_number_observed 3647
_reflns_number_total 5530
_reflns_observed_criterion 'I >= 3\s(I)'
_cod_depositor_comments
;
 Adding additional information after consulting the original
 supplementary material.

 Antanas Vaitkus,
 2018-08-13
;
_cod_original_formula_sum 'C30 H39 Cl1 Sn1'
_cod_database_code 2003190

loop_
_symmetry_equiv_pos_as_xyz
x,y,z
x,-y,1/2+z
-x,-y,-z
-x,y,1/2-z
1/2+x,1/2+y,z
1/2+x,1/2-y,1/2+z
1/2-x,1/2-y,-z
1/2-x,1/2+y,1/2-z

loop_
_atom_site_label
_atom_site_fract_x
_atom_site_fract_y
_atom_site_fract_z
_atom_site_B_iso_or_equiv
Sn .79476(2) .36542(3) .12076(2) 6.16(2)
Cl .83105(11) .47425(15) .20750(9) 10.11(12)
C(10) .7767(3) .4563(4) .0417(3) 5.9(3)
C(11) .8103(3) .4365(4) -.0002(3) 6.1(3)
C(12) .7980(3) .4926(4) -.0530(3) 6.2(3)
C(13) .7514(3) .5720(4) -.0693(2) 5.8(3)
C(14) .7173(3) .5916(5) -.0287(3) 7.4(4)
C(15) .7301(3) .5347(4) .0257(3) 7.3(4)
C(16) .7366(4) .6322(4) -.1275(3) 7.2(4)
C(17) .7572(11) .5858(11) -.1725(5) 29.1(17)
C(18) .7677(10) .7293(10) -.1110(5) 28.5(14)
C(19) .6615(7) .6479(13) -.1629(6) 25.1(15)
C(20) .7016(3) .2938(4) .1183(2) 5.5(3)
C(21) .6405(3) .2994(5) .0645(3) 6.6(3)
C(22) .5795(3) .2499(5) .0609(3) 6.9(3)
C(23) .5765(3) .1948(4) .1103(3) 5.8(3)
C(24) .6383(3) .1874(5) .1642(3) 6.6(3)
C(25) .6992(3) .2366(4) .1672(3) 6.4(3)
C(26) .5096(3) .1389(4) .1071(3) 7.7(4)
C(27) .4451(4) .1753(7) .0531(4) 11.2(5)
C(28) .4984(4) .1537(7) .1680(4) 12.1(7)
C(29) .5195(4) .0300(6) .0981(5) 12.7(7)
C(30) .8796(3) .2675(4) .1350(3) 6.0(3)
C(31) .8697(3) .1729(5) .1144(3) 7.5(4)
C(32) .9245(3) .1095(4) .1192(3) 7.9(4)
C(33) .9936(3) .1394(4) .1452(3) 6.4(3)
C(34) 1.0037(3) .2339(5) .1656(4) 10.1(5)
C(35) .9494(3) .2980(5) .1622(4) 10.2(5)
C(36) 1.0533(3) .0697(5) .1489(3) 7.8(4)
C(37) 1.0410(4) -.0332(6) .1660(5) 12.8(7)
C(38) 1.1233(4) .1055(6) .1979(5) 12.3(6)
C(39) 1.0595(6) .0698(9) .0849(5) 16.8(9)
H(11) .843 .383 .008 ?
H(12) .822 .477 -.080 ?
H(14) .685 .645 -.037 ?
H(15) .705 .550 .052 ?
H(171) .745 .630 -.207 ?
H(172) .807 .574 -.156 ?
H(173) .730 .527 -.186 ?
H(181) .763 .762 -.149 ?
H(182) .758 .764 -.079 ?
H(183) .816 .713 -.095 ?
H(191) .662 .694 -.194 ?
H(192) .633 .590 -.178 ?
H(193) .649 .693 -.137 ?
H(21) .640 .338 .030 ?
H(22) .538 .254 .023 ?
H(24) .638 .149 .199 ?
H(25) .741 .230 .204 ?
H(271) .405 .139 .052 ?
H(272) .438 .244 .058 ?
H(273) .451 .165 .014 ?
H(281) .457 .120 .167 ?
H(282) .538 .130 .203 ?
H(283) .494 .223 .175 ?
H(291) .479 -.006 .097 ?
H(292) .528 .019 .061 ?
H(293) .559 .007 .133 ?
H(31) .823 .150 .095 ?
H(32) .914 .043 .104 ?
H(34) 1.051 .257 .184 ?
H(35) .960 .363 .179 ?
H(371) 1.079 -.076 .169 ?
H(372) 1.037 -.032 .206 ?
H(373) .998 -.059 .136 ?
H(381) 1.160 .061 .201 ?
H(382) 1.134 .170 .188 ?
H(383) 1.120 .107 .238 ?
H(391) 1.096 .027 .085 ?
H(392) 1.016 .048 .054 ?
H(393) 1.069 .136 .075 ?

loop_
_geom_angle_atom_site_label_1
_geom_angle_atom_site_label_2
_geom_angle_atom_site_label_3
_geom_angle_site_symmetry_1
_geom_angle_site_symmetry_2
_geom_angle_site_symmetry_3
_geom_angle
_geom_angle_publ_flag
Cl Sn C(10) . . . 105.30(16) yes
Cl Sn C(20) . . . 107.29(14) yes
Cl Sn C(30) . . . 106.31(16) yes
C(10) Sn C(20) . . . 112.3(2) yes
C(10) Sn C(30) . . . 111.2(2) yes
C(20) Sn C(30) . . . 113.80(19) yes
Sn C(10) C(11) . . . 120.6(4) no
Sn C(10) C(15) . . . 123.5(4) no
C(11) C(10) C(15) . . . 115.8(5) no
C(10) C(11) C(12) . . . 122.0(5) no
C(10) C(12) C(13) . . . 122.6(5) no
C(12) C(13) C(14) . . . 116.0(5) no
C(13) C(14) C(15) . . . 121.5(5) no
C(10) C(15) C(14) . . . 122.1(5) no
C(12) C(13) C(16) . . . 123.0(5) no
C(14) C(13) C(16) . . . 121.0(5) no
C(13) C(16) C(17) . . . 113.6(6) no
C(13) C(16) C(18) . . . 109.7(6) no
C(13) C(16) C(19) . . . 112.9(7) no
C(17) C(16) C(18) . . . 111.8(12) no
C(17) C(16) C(19) . . . 101.9(11) no
C(18) C(16) C(19) . . . 106.5(11) no
Sn C(20) C(21) . . . 120.0(4) no
Sn C(20) C(25) . . . 123.0(4) no
C(21) C(20) C(25) . . . 117.0(5) no
C(20) C(21) C(22) . . . 121.0(5) no
C(20) C(22) C(23) . . . 122.0(5) no
C(22) C(23) C(24) . . . 117.2(5) no
C(23) C(24) C(25) . . . 120.4(5) no
C(20) C(25) C(24) . . . 122.4(5) no
C(22) C(23) C(26) . . . 122.8(5) no
C(24) C(23) C(26) . . . 120.0(5) no
C(23) C(26) C(27) . . . 111.6(5) no
C(23) C(26) C(28) . . . 109.7(5) no
C(23) C(26) C(29) . . . 108.5(5) no
C(27) C(26) C(28) . . . 108.8(6) no
C(27) C(26) C(29) . . . 109.0(6) no
C(28) C(26) C(29) . . . 109.3(7) no
Sn C(30) C(31) . . . 122.0(4) no
Sn C(30) C(35) . . . 122.4(4) no
C(31) C(30) C(35) . . . 115.5(5) no
C(30) C(31) C(32) . . . 123.0(5) no
C(30) C(32) C(33) . . . 121.9(5) no
C(32) C(33) C(34) . . . 115.2(5) no
C(33) C(34) C(35) . . . 123.6(6) no
C(30) C(35) C(34) . . . 120.7(6) no
C(32) C(33) C(36) . . . 121.4(5) no
C(34) C(33) C(36) . . . 123.3(5) no
C(33) C(36) C(37) . . . 112.0(5) no
C(33) C(36) C(38) . . . 111.2(16) no
C(33) C(36) C(39) . . . 107.9(5) no
C(37) C(36) C(38) . . . 107.9(6) no
C(37) C(36) C(39) . . . 109.8(8) no
C(38) C(36) C(39) . . . 108.0(7) no

loop_
_geom_bond_atom_site_label_1
_geom_bond_atom_site_label_2
_geom_bond_site_symmetry_1
_geom_bond_site_symmetry_2
_geom_bond_distance
_geom_bond_publ_flag
Sn Cl . . 2.349(2) yes
Sn C(10) . . 2.098(6) yes
Sn C(20) . . 2.119(5) yes
Sn C(30) . . 2.106(5) yes
C(10) C(11) . . 1.401(7) no
C(10) C(15) . . 1.375(8) no
C(11) C(12) . . 1.366(8) no
C(12) C(13) . . 1.384(8) no
C(13) C(14) . . 1.385(8) no
C(14) C(15) . . 1.399(9) no
C(13) C(16) . . 1.490(8) no
C(16) C(17) . . 1.398(12) no
C(16) C(18) . . 1.439(12) no
C(16) C(19) . . 1.457(14) no
C(20) C(21) . . 1.387(8) no
C(20) C(25) . . 1.376(7) no
C(21) C(22) . . 1.391(8) no
C(22) C(23) . . 1.375(8) no
C(23) C(24) . . 1.397(8) no
C(24) C(25) . . 1.390(8) no
C(23) C(26) . . 1.541(8) no
C(26) C(27) . . 1.507(10) no
C(26) C(28) . . 1.511(11) no
C(26) C(29) . . 1.502(10) no
C(30) C(31) . . 1.343(8) no
C(30) C(35) . . 1.388(8) no
C(31) C(32) . . 1.382(9) no
C(32) C(33) . . 1.370(8) no
C(33) C(34) . . 1.342(9) no
C(34) C(35) . . 1.385(9) no
C(33) C(36) . . 1.518(8) no
C(36) C(37) . . 1.484(11) no
C(36) C(38) . . 1.525(11) no
C(36) C(39) . . 1.520(11) no
